data_4135078
loop_
_publ_author_name
'Yan, Liang-Liang'
'Yao, Liao-Yuan'
'Yam, Vivian Wing-Wah'

_publ_section_title
;
 Concentration- and Solvation-Induced Reversible Structural Transformation
 and Assembly of Polynuclear Gold(I) Sulfido Complexes.
;
_journal_issue 26
_journal_name_full 'Journal of the American Chemical Society'
_journal_page_first 11560
_journal_page_last 11568
_journal_paper_doi 10.1021/jacs.0c04677
_journal_volume 142
_journal_year 2020
_chemical_formula_moiety 'C104 H100 Au10 N4 P8 S4, 2(Cl)'
_chemical_formula_sum 'C104 H100 Au10 Cl2 N4 P8 S4'
_chemical_formula_weight 3822.44
_space_group_crystal_system tetragonal
_space_group_IT_number 114
_space_group_name_Hall 'P -4 2n'
_space_group_name_H-M_alt 'P -4 21 c'
_atom_sites_solution_hydrogens mixed
_audit_creation_date 2018-12-15
_audit_creation_method
;
Olex2 1.2
(compiled 2018.05.29 svn.r3508 for OlexSys, GUI svn.r5506)
;
_cell_angle_alpha 90
_cell_angle_beta 90
_cell_angle_gamma 90
_cell_formula_units_Z 8
_cell_length_a 32.431(5)
_cell_length_b 32.431(5)
_cell_length_c 24.806(5)
_cell_measurement_reflns_used 302120
_cell_measurement_temperature 100(2)
_cell_measurement_theta_max 30.3
_cell_measurement_theta_min 0.474
_cell_volume 26090(8)
_computing_molecular_graphics 'Olex2 (Dolomanov et al., 2009)'
_computing_publication_material 'Olex2 (Dolomanov et al., 2009)'
_computing_structure_refinement 'ShelXL (Sheldrick, 2015)'
_diffrn_ambient_temperature 100(2)
_diffrn_measured_fraction_theta_full 0.991
_diffrn_measured_fraction_theta_max 0.987
_diffrn_measurement_device_type ccd
_diffrn_measurement_method '\w scans'
_diffrn_radiation_monochromator graphite
_diffrn_radiation_type synchrotron
_diffrn_radiation_wavelength 0.82657
_diffrn_reflns_av_R_equivalents 0.1407
_diffrn_reflns_av_unetI/netI 0.0891
_diffrn_reflns_Laue_measured_fraction_full 0.991
_diffrn_reflns_Laue_measured_fraction_max 0.987
_diffrn_reflns_limit_h_max 39
_diffrn_reflns_limit_h_min -39
_diffrn_reflns_limit_k_max 39
_diffrn_reflns_limit_k_min -39
_diffrn_reflns_limit_l_max 29
_diffrn_reflns_limit_l_min 0
_diffrn_reflns_number 88367
_diffrn_reflns_point_group_measured_fraction_full 0.991
_diffrn_reflns_point_group_measured_fraction_max 0.986
_diffrn_reflns_theta_full 29.732
_diffrn_reflns_theta_max 30.166
_diffrn_reflns_theta_min 1.745
_diffrn_source synchrotron
_exptl_absorpt_coefficient_mu 16.820
_exptl_absorpt_correction_type none
_exptl_crystal_colour yellowgreen
_exptl_crystal_density_diffrn 1.946
_exptl_crystal_description block
_exptl_crystal_F_000 14080
_exptl_crystal_size_max 0.25
_exptl_crystal_size_mid 0.22
_exptl_crystal_size_min 0.20
_refine_diff_density_max 1.976
_refine_diff_density_min -4.273
_refine_diff_density_rms 0.330
_refine_ls_abs_structure_details
;
 Refined as an inversion twin.
;
_refine_ls_abs_structure_Flack 0.539(9)
_refine_ls_extinction_method none
_refine_ls_goodness_of_fit_ref 1.029
_refine_ls_hydrogen_treatment constr
_refine_ls_matrix_type full
_refine_ls_number_parameters 1006
_refine_ls_number_reflns 24247
_refine_ls_number_restraints 104
_refine_ls_restrained_S_all 1.028
_refine_ls_R_factor_all 0.0703
_refine_ls_R_factor_gt 0.0699
_refine_ls_shift/su_max 0.001
_refine_ls_shift/su_mean 0.000
_refine_ls_structure_factor_coef Fsqd
_refine_ls_weighting_details 'w=1/[\s^2^(Fo^2^)+(0.1358P)^2^+104.2959P] where P=(Fo^2^+2Fc^2^)/3'
_refine_ls_weighting_scheme calc
_refine_ls_wR_factor_gt 0.1844
_refine_ls_wR_factor_ref 0.1850
_reflns_Friedel_coverage 0.880
_reflns_Friedel_fraction_full 0.991
_reflns_Friedel_fraction_max 0.985
_reflns_number_gt 23960
_reflns_number_total 24247
_reflns_threshold_expression 'I > 2\s(I)'
_cod_data_source_file ja0c04677_si_005.cif
_cod_data_source_block cc_sq
_cod_depositor_comments 'Adding full bibliography for 4135076--4135079.cif.'
_cod_original_cell_volume 26090(10)
_cod_database_code 4135078
_shelx_shelxl_version_number 2018/3
_shelx_space_group_comment
;
The symmetry employed for this shelxl refinement is uniquely defined
by the following loop, which should always be used as a source of
symmetry information in preference to the above space-group names.
They are only intended as comments.
;
_olex2_refinement_description
;
1. Twinned data refinement
 Scales: 0.461(9)
 0.539(9)
2. Fixed Uiso
 At 1.2 times of:
  All C(H) groups, All C(H,H) groups
 At 1.5 times of:
  All C(H,H,H) groups
3. Restrained distances
 N1-C1
 1.5 with sigma of 0.02
 C1-C2
 1.515 with sigma of 0.02
 C27-N2
 1.5 with sigma of 0.02
 C27-C28
 1.515 with sigma of 0.02
 C53-N3
 1.5 with sigma of 0.02
 C53-C54
 1.515 with sigma of 0.02
 C79-N4
 1.5 with sigma of 0.02
 C80-C79
 1.515 with sigma of 0.02
4. Uiso/Uaniso restraints and constraints
Uanis(C27) \\sim Ueq: with sigma of 0.01 and sigma for terminal atoms of 0.02
Uanis(C51) \\sim Ueq: with sigma of 0.01 and sigma for terminal atoms of 0.02
Uanis(C95) \\sim Ueq: with sigma of 0.01 and sigma for terminal atoms of 0.02
Uanis(C13) \\sim Ueq: with sigma of 0.03 and sigma for terminal atoms of 0.06
Uanis(C80) \\sim Ueq: with sigma of 0.01 and sigma for terminal atoms of 0.02
Uanis(C65) \\sim Ueq: with sigma of 0.03 and sigma for terminal atoms of 0.06
Uanis(C28) \\sim Ueq: with sigma of 0.03 and sigma for terminal atoms of 0.06
Uanis(C27) \\sim Ueq, Uanis(C97) \\sim Ueq: with sigma of 0.03 and sigma for
terminal atoms of 0.06
Uanis(C88) \\sim Ueq: with sigma of 0.03 and sigma for terminal atoms of 0.06
Uanis(C79) \\sim Ueq: with sigma of 0.01 and sigma for terminal atoms of 0.02
Uanis(C23) \\sim Ueq: with sigma of 0.03 and sigma for terminal atoms of 0.06
Uanis(C50) \\sim Ueq: with sigma of 0.01 and sigma for terminal atoms of 0.02
Uanis(C104) \\sim Ueq: with sigma of 0.01 and sigma for terminal atoms of 0.02
Uanis(Cl1) \\sim Ueq: with sigma of 0.001 and sigma for terminal atoms of 0.002
Uanis(C2) \\sim Ueq: with sigma of 0.03 and sigma for terminal atoms of 0.06
Uanis(C96) \\sim Ueq: with sigma of 0.01 and sigma for terminal atoms of 0.02
Uanis(C97) \\sim Ueq: with sigma of 0.01 and sigma for terminal atoms of 0.02
5. Others
 Fixed Sof: Cl3(0.5)
6.a Riding coordinates:
 C2(H2A,H2B,H2C)
6.b Secondary CH2 refined with riding coordinates:
 C27(H27A,H27B), C1(H1A,H1B), C53(H53A,H53B), C79(H79A,H79B)
6.c Aromatic/amide H refined with riding coordinates:
 C72(H72), C71(H71), C70(H70), C69(H69), C68(H68), C66(H66), C65(H65),
 C64(H64), C63(H63), C62(H62), C74(H74), C75(H75), C76(H76), C77(H77), C78(H78),
  C60(H60), C59(H59), C58(H58), C57(H57), C56(H56), C42(H42), C43(H43),
 C44(H44), C45(H45), C46(H46), C20(H20), C19(H19), C18(H18), C17(H17), C16(H16),
  C104(H104), C103(H103), C102(H102), C101(H101), C100(H100), C92(H92),
 C91(H91), C90(H90), C89(H89), C88(H88), C36(H36), C37(H37), C38(H38), C39(H39),
  C40(H40), C48(H48), C49(H49), C50(H50), C51(H51), C52(H52), C10(H10),
 C11(H11), C12(H12), C13(H13), C14(H14), C86(H86), C85(H85), C84(H84), C83(H83),
  C82(H82), C98(H98), C97(H97), C96(H96), C95(H95), C94(H94), C26(H26),
 C25(H25), C24(H24), C23(H23), C22(H22), C30(H30), C31(H31), C32(H32), C33(H33),
  C34(H34), C8(H8), C7(H7), C6(H6), C5(H5), C4(H4)
6.d Fitted hexagon refined as free rotating group:
 C67(C72,C71,C70,C69,C68), C61(C66,C65,C64,C63,C62), C73(C74,C75,C76,C77,C78),
 C55(C60,C59,C58,C57,C56), C41(C42,C43,C44,C45,C46), C15(C20,C19,C18,C17,C16),
 C99(C104,C103,C102,C101,C100), C87(C92,C91,C90,C89,C88), C35(C36,C37,C38,C39,
 C40), C47(C48,C49,C50,C51,C52), C9(C10,C11,C12,C13,C14), C81(C86,C85,C84,C83,
 C82), C93(C98,C97,C96,C95,C94), C21(C26,C25,C24,C23,C22), C29(C30,C31,C32,C33,
 C34), C3(C8,C7,C6,C5,C4)
6.e Idealised Me refined as rotating group:
 C54(H54A,H54B,H54C), C28(H28A,H28B,H28C), C80(H80A,H80B,H80C)
;
_olex2_submission_special_instructions 'No special instructions were received'

loop_
_space_group_symop_operation_xyz
'x, y, z'
'y, -x, -z'
'-x, -y, z'
'-y, x, -z'
'x+1/2, -y+1/2, -z+1/2'
'-y+1/2, -x+1/2, z+1/2'
'-x+1/2, y+1/2, -z+1/2'
'y+1/2, x+1/2, z+1/2'

loop_
_atom_site_label
_atom_site_type_symbol
_atom_site_fract_x
_atom_site_fract_y
_atom_site_fract_z
_atom_site_U_iso_or_equiv
_atom_site_adp_type
_atom_site_occupancy
_atom_site_site_symmetry_order
_atom_site_calc_flag
_atom_site_refinement_flags_posn
_atom_site_refinement_flags_adp
_atom_site_refinement_flags_occupancy
_atom_site_disorder_assembly
_atom_site_disorder_group
Au4 Au 0.29406(2) 0.31623(2) 0.54280(3) 0.04064(18) Uani 1 1 d . . . . .
Au1 Au 0.18431(2) 0.34582(2) 0.34287(3) 0.04026(18) Uani 1 1 d . . . . .
Au3 Au 0.27001(2) 0.40649(2) 0.52973(4) 0.04028(18) Uani 1 1 d . . . . .
Au8 Au 0.27748(2) 0.35961(3) 0.30283(4) 0.04293(19) Uani 1 1 d . . . . .
Au2 Au 0.20375(3) 0.38483(3) 0.45154(4) 0.04343(19) Uani 1 1 d . . . . .
Au9 Au 0.24499(2) 0.29254(3) 0.41543(3) 0.04093(19) Uani 1 1 d . . . . .
Au5 Au 0.29486(2) 0.22888(3) 0.49256(4) 0.04168(19) Uani 1 1 d . . . . .
Au6 Au 0.33939(3) 0.25481(3) 0.39006(4) 0.04294(19) Uani 1 1 d . . . . .
Au10 Au 0.31358(2) 0.36241(2) 0.42555(3) 0.04084(19) Uani 1 1 d . . . . .
Au7 Au 0.36563(2) 0.33166(3) 0.32193(4) 0.04333(19) Uani 1 1 d . . . . .
S4 S 0.23877(15) 0.30150(15) 0.3235(2) 0.0382(9) Uani 1 1 d . . . . .
S1 S 0.26729(15) 0.41546(15) 0.4368(2) 0.0388(9) Uani 1 1 d . . . . .
S2 S 0.24189(15) 0.27644(15) 0.5062(2) 0.0391(9) Uani 1 1 d . . . . .
S3 S 0.36794(14) 0.31786(16) 0.4139(2) 0.0396(10) Uani 1 1 d . . . . .
P8 P 0.31242(18) 0.41154(16) 0.2619(2) 0.0445(11) Uani 1 1 d . . . . .
P7 P 0.36687(17) 0.34430(18) 0.2322(3) 0.0458(12) Uani 1 1 d . . . . .
P3 P 0.27363(18) 0.40359(16) 0.6209(2) 0.0426(11) Uani 1 1 d . . . . .
P4 P 0.34166(17) 0.34728(16) 0.5961(3) 0.0445(12) Uani 1 1 d . . . . .
P6 P 0.32837(16) 0.18794(17) 0.3688(2) 0.0443(11) Uani 1 1 d . . . . .
P5 P 0.34480(16) 0.18057(16) 0.4830(2) 0.0424(11) Uani 1 1 d . . . . .
P1 P 0.13082(15) 0.38910(17) 0.3594(2) 0.0401(10) Uani 1 1 d . . . . .
P2 P 0.13774(16) 0.37152(19) 0.4734(2) 0.0457(12) Uani 1 1 d . . . . .
C67 C 0.2763(4) 0.1729(5) 0.3524(6) 0.052(5) Uani 1 1 d . . . . .
C72 C 0.2558(5) 0.1410(5) 0.3785(6) 0.057(6) Uani 1 1 d G . . . .
H72 H 0.268573 0.127064 0.406660 0.069 Uiso 1 1 calc R . . . .
C71 C 0.2162(5) 0.1300(5) 0.3625(7) 0.074(8) Uani 1 1 d G . . . .
H71 H 0.202502 0.108694 0.380037 0.089 Uiso 1 1 calc R . . . .
C70 C 0.1971(4) 0.1509(6) 0.3204(8) 0.071(8) Uani 1 1 d G . . . .
H70 H 0.170648 0.143547 0.309777 0.085 Uiso 1 1 calc R . . . .
C69 C 0.2176(5) 0.1828(5) 0.2943(6) 0.058(6) Uani 1 1 d G . . . .
H69 H 0.204865 0.196769 0.266140 0.069 Uiso 1 1 calc R . . . .
C68 C 0.2572(5) 0.1938(5) 0.3103(6) 0.070(8) Uani 1 1 d G . . . .
H68 H 0.270936 0.215139 0.292762 0.084 Uiso 1 1 calc R . . . .
C61 C 0.3392(5) 0.1388(4) 0.5300(6) 0.062(7) Uani 1 1 d . . . . .
C66 C 0.3736(4) 0.1195(5) 0.5518(7) 0.054(6) Uani 1 1 d G . . . .
H66 H 0.399846 0.129805 0.544795 0.065 Uiso 1 1 calc R . . . .
C65 C 0.3689(5) 0.0848(5) 0.5841(8) 0.075(9) Uani 1 1 d G U . . .
H65 H 0.391942 0.071890 0.598711 0.090 Uiso 1 1 calc R . . . .
C64 C 0.3297(6) 0.0694(4) 0.5946(7) 0.058(6) Uani 1 1 d G . . . .
H64 H 0.326549 0.046148 0.616178 0.070 Uiso 1 1 calc R . . . .
C63 C 0.2953(4) 0.0886(5) 0.5727(8) 0.074(8) Uani 1 1 d G . . . .
H63 H 0.269059 0.078321 0.579727 0.089 Uiso 1 1 calc R . . . .
C62 C 0.3000(4) 0.1233(5) 0.5404(8) 0.076(9) Uani 1 1 d G . . . .
H62 H 0.276963 0.136236 0.525810 0.091 Uiso 1 1 calc R . . . .
N2 N 0.3170(7) 0.3798(6) 0.6396(7) 0.051(5) Uani 1 1 d D . . . .
C2 C 0.0376(14) 0.4124(14) 0.422(2) 0.121(17) Uani 1 1 d D U . . .
H2A H 0.030079 0.422059 0.457594 0.182 Uiso 1 1 d R . . . .
H2B H 0.013149 0.406079 0.402234 0.182 Uiso 1 1 d R . . . .
H2C H 0.053009 0.433379 0.403964 0.182 Uiso 1 1 d R . . . .
C73 C 0.3603(4) 0.1717(4) 0.3117(6) 0.043(4) Uani 1 1 d . . . . .
C74 C 0.3487(4) 0.1383(5) 0.2800(7) 0.061(7) Uani 1 1 d G . . . .
H74 H 0.323522 0.125402 0.285842 0.074 Uiso 1 1 calc R . . . .
C75 C 0.3748(5) 0.1243(5) 0.2394(7) 0.068(8) Uani 1 1 d G . . . .
H75 H 0.367003 0.101964 0.218192 0.082 Uiso 1 1 calc R . . . .
C76 C 0.4124(5) 0.1436(6) 0.2306(6) 0.065(7) Uani 1 1 d G . . . .
H76 H 0.429859 0.134215 0.203497 0.079 Uiso 1 1 calc R . . . .
C77 C 0.4240(4) 0.1770(5) 0.2623(6) 0.058(6) Uani 1 1 d G . . . .
H77 H 0.449235 0.189905 0.256452 0.070 Uiso 1 1 calc R . . . .
C78 C 0.3980(4) 0.1910(4) 0.3029(6) 0.048(5) Uani 1 1 d G . . . .
H78 H 0.405755 0.213344 0.324102 0.058 Uiso 1 1 calc R . . . .
C27 C 0.3288(10) 0.3833(9) 0.6987(10) 0.070(7) Uani 1 1 d D U . . .
H27A H 0.304444 0.390356 0.719409 0.084 Uiso 1 1 calc R . . . .
H27B H 0.338458 0.356641 0.711173 0.084 Uiso 1 1 calc R . . . .
N3 N 0.3445(5) 0.1584(5) 0.4202(8) 0.041(4) Uani 1 1 d D . . . .
C1 C 0.0631(7) 0.3747(13) 0.4276(13) 0.095(14) Uani 1 1 d D . . . .
H1A H 0.052813 0.354438 0.402185 0.115 Uiso 1 1 calc R . . . .
H1B H 0.058942 0.363559 0.463508 0.115 Uiso 1 1 calc R . . . .
C55 C 0.3961(3) 0.2025(5) 0.4940(6) 0.048(5) Uani 1 1 d . . . . .
C60 C 0.4024(4) 0.2233(5) 0.5423(6) 0.050(5) Uani 1 1 d G . . . .
H60 H 0.381171 0.225177 0.567405 0.060 Uiso 1 1 calc R . . . .
C59 C 0.4404(5) 0.2414(5) 0.5530(6) 0.056(6) Uani 1 1 d G . . . .
H59 H 0.444602 0.255279 0.585322 0.067 Uiso 1 1 calc R . . . .
C58 C 0.4721(3) 0.2386(5) 0.5155(7) 0.064(7) Uani 1 1 d G . . . .
H58 H 0.497491 0.250660 0.522639 0.076 Uiso 1 1 calc R . . . .
C57 C 0.4657(4) 0.2178(6) 0.4672(6) 0.062(7) Uani 1 1 d G . . . .
H57 H 0.486950 0.215940 0.442038 0.075 Uiso 1 1 calc R . . . .
C56 C 0.4277(4) 0.1998(5) 0.4564(5) 0.057(6) Uani 1 1 d G . . . .
H56 H 0.423519 0.185838 0.424119 0.069 Uiso 1 1 calc R . . . .
C41 C 0.3680(4) 0.3098(4) 0.6376(6) 0.049(5) Uani 1 1 d . . . . .
C42 C 0.4071(4) 0.3174(4) 0.6586(7) 0.046(5) Uani 1 1 d G . . . .
H42 H 0.421077 0.341430 0.649254 0.056 Uiso 1 1 calc R . . . .
C43 C 0.4252(3) 0.2892(5) 0.6934(7) 0.056(6) Uani 1 1 d G . . . .
H43 H 0.451293 0.294259 0.707418 0.067 Uiso 1 1 calc R . . . .
C44 C 0.4043(4) 0.2533(4) 0.7073(6) 0.064(7) Uani 1 1 d G . . . .
H44 H 0.416369 0.234412 0.730662 0.077 Uiso 1 1 calc R . . . .
C45 C 0.3652(4) 0.2457(4) 0.6864(7) 0.048(5) Uani 1 1 d G . . . .
H45 H 0.351229 0.221736 0.695741 0.058 Uiso 1 1 calc R . . . .
C46 C 0.3471(3) 0.2740(5) 0.6516(6) 0.053(5) Uani 1 1 d G . . . .
H46 H 0.321011 0.268907 0.637577 0.064 Uiso 1 1 calc R . . . .
C53 C 0.3553(7) 0.1139(6) 0.4125(11) 0.055(5) Uani 1 1 d D . . . .
H53A H 0.342307 0.104622 0.379412 0.066 Uiso 1 1 calc R . . . .
H53B H 0.342979 0.098431 0.441791 0.066 Uiso 1 1 calc R . . . .
C15 C 0.1206(5) 0.4068(4) 0.5253(7) 0.057(6) Uani 1 1 d . . . . .
C20 C 0.0866(5) 0.3980(4) 0.5573(8) 0.063(7) Uani 1 1 d G . . . .
H20 H 0.074192 0.372137 0.555439 0.076 Uiso 1 1 calc R . . . .
C19 C 0.0710(5) 0.4277(6) 0.5921(8) 0.085(10) Uani 1 1 d G . . . .
H19 H 0.048238 0.421832 0.613529 0.102 Uiso 1 1 calc R . . . .
C18 C 0.0895(6) 0.4663(5) 0.5949(7) 0.071(9) Uani 1 1 d G . . . .
H18 H 0.079105 0.486269 0.618167 0.086 Uiso 1 1 calc R . . . .
C17 C 0.1236(6) 0.4752(4) 0.5629(8) 0.069(8) Uani 1 1 d G . . . .
H17 H 0.135926 0.501010 0.564714 0.083 Uiso 1 1 calc R . . . .
C16 C 0.1391(5) 0.4454(5) 0.5281(8) 0.066(7) Uani 1 1 d G . . . .
H16 H 0.161880 0.451315 0.506624 0.079 Uiso 1 1 calc R . . . .
N1 N 0.1081(5) 0.3793(7) 0.4187(8) 0.052(5) Uani 1 1 d D . . . .
C99 C 0.3391(5) 0.3047(4) 0.1961(6) 0.046(5) Uani 1 1 d . . . . .
C104 C 0.3534(5) 0.2645(5) 0.2017(7) 0.081(9) Uani 1 1 d G U . . .
H104 H 0.375143 0.258880 0.225019 0.097 Uiso 1 1 calc R . . . .
C103 C 0.3353(6) 0.2328(4) 0.1724(8) 0.065(7) Uani 1 1 d G . . . .
H103 H 0.344846 0.205955 0.176127 0.078 Uiso 1 1 calc R . . . .
C102 C 0.3028(6) 0.2413(4) 0.1375(7) 0.063(7) Uani 1 1 d G . . . .
H102 H 0.290690 0.220090 0.117882 0.076 Uiso 1 1 calc R . . . .
C101 C 0.2885(5) 0.2815(5) 0.1319(6) 0.070(8) Uani 1 1 d G . . . .
H101 H 0.266831 0.287149 0.108527 0.084 Uiso 1 1 calc R . . . .
C100 C 0.3067(5) 0.3132(4) 0.1612(6) 0.060(6) Uani 1 1 d G . . . .
H100 H 0.297128 0.340075 0.157419 0.072 Uiso 1 1 calc R . . . .
C87 C 0.3416(5) 0.4461(5) 0.3050(7) 0.057(6) Uani 1 1 d . . . . .
C92 C 0.3200(4) 0.4678(5) 0.3442(7) 0.049(5) Uani 1 1 d G . . . .
H92 H 0.291398 0.466039 0.345659 0.059 Uiso 1 1 calc R . . . .
C91 C 0.3411(5) 0.4922(5) 0.3811(6) 0.058(6) Uani 1 1 d G . . . .
H91 H 0.326658 0.506706 0.407264 0.070 Uiso 1 1 calc R . . . .
C90 C 0.3839(5) 0.4948(6) 0.3788(8) 0.067(7) Uani 1 1 d G . . . .
H90 H 0.398001 0.511102 0.403504 0.080 Uiso 1 1 calc R . . . .
C89 C 0.4055(4) 0.4731(7) 0.3396(10) 0.110(17) Uani 1 1 d G . . . .
H89 H 0.434085 0.474829 0.338139 0.132 Uiso 1 1 calc R . . . .
C88 C 0.3844(5) 0.4487(7) 0.3027(9) 0.092(11) Uani 1 1 d G U . . .
H88 H 0.398826 0.434161 0.276534 0.111 Uiso 1 1 calc R . . . .
C35 C 0.2738(5) 0.4536(3) 0.6513(5) 0.044(4) Uani 1 1 d . . . . .
C36 C 0.2631(4) 0.4598(3) 0.7050(5) 0.046(5) Uani 1 1 d G . . . .
H36 H 0.254012 0.437850 0.725835 0.055 Uiso 1 1 calc R . . . .
C37 C 0.2661(5) 0.4990(4) 0.7274(4) 0.047(5) Uani 1 1 d G . . . .
H37 H 0.258931 0.503217 0.763280 0.057 Uiso 1 1 calc R . . . .
C38 C 0.2797(5) 0.5319(3) 0.6962(6) 0.052(5) Uani 1 1 d G . . . .
H38 H 0.281709 0.558099 0.711205 0.063 Uiso 1 1 calc R . . . .
C39 C 0.2904(5) 0.5256(3) 0.6426(5) 0.049(5) Uani 1 1 d G . . . .
H39 H 0.299568 0.547614 0.621684 0.059 Uiso 1 1 calc R . . . .
C40 C 0.2875(4) 0.4864(4) 0.6201(4) 0.050(5) Uani 1 1 d G . . . .
H40 H 0.294649 0.482247 0.584238 0.060 Uiso 1 1 calc R . . . .
C47 C 0.3816(5) 0.3750(5) 0.5637(7) 0.053(5) Uani 1 1 d . . . . .
C48 C 0.4094(5) 0.3531(4) 0.5320(7) 0.058(6) Uani 1 1 d G . . . .
H48 H 0.409416 0.324428 0.532786 0.070 Uiso 1 1 calc R . . . .
C49 C 0.4370(5) 0.3741(5) 0.4991(8) 0.067(7) Uani 1 1 d G . . . .
H49 H 0.455541 0.359405 0.477836 0.081 Uiso 1 1 calc R . . . .
C50 C 0.4369(6) 0.4169(6) 0.4979(9) 0.085(9) Uani 1 1 d G U . . .
H50 H 0.455401 0.430925 0.475855 0.102 Uiso 1 1 calc R . . . .
C51 C 0.4092(7) 0.4388(4) 0.5296(10) 0.083(9) Uani 1 1 d G U . . .
H51 H 0.409137 0.467469 0.528826 0.099 Uiso 1 1 calc R . . . .
C52 C 0.3816(6) 0.4178(5) 0.5625(8) 0.073(9) Uani 1 1 d G . . . .
H52 H 0.363012 0.432493 0.583777 0.088 Uiso 1 1 calc R . . . .
N4 N 0.3467(6) 0.3905(6) 0.2170(8) 0.050(4) Uani 1 1 d D . . . .
C9 C 0.1475(5) 0.4421(3) 0.3584(7) 0.047(5) Uani 1 1 d . . . . .
C10 C 0.1806(5) 0.4520(5) 0.3252(7) 0.064(7) Uani 1 1 d G . . . .
H10 H 0.193396 0.431489 0.304926 0.077 Uiso 1 1 calc R . . . .
C11 C 0.1946(5) 0.4924(5) 0.3222(8) 0.069(8) Uani 1 1 d G . . . .
H11 H 0.216720 0.499009 0.299945 0.082 Uiso 1 1 calc R . . . .
C12 C 0.1755(6) 0.5230(4) 0.3524(9) 0.082(10) Uani 1 1 d G . . . .
H12 H 0.184820 0.550102 0.350399 0.098 Uiso 1 1 calc R . . . .
C13 C 0.1424(7) 0.5132(4) 0.3856(9) 0.079(9) Uani 1 1 d G U . . .
H13 H 0.129596 0.533675 0.405834 0.095 Uiso 1 1 calc R . . . .
C14 C 0.1284(5) 0.4727(5) 0.3886(7) 0.071(8) Uani 1 1 d G . . . .
H14 H 0.106271 0.466156 0.410816 0.085 Uiso 1 1 calc R . . . .
C81 C 0.2798(5) 0.4445(5) 0.2224(7) 0.059(6) Uani 1 1 d . . . . .
C86 C 0.2905(5) 0.4853(5) 0.2119(7) 0.063(6) Uani 1 1 d G . . . .
H86 H 0.314859 0.496011 0.225754 0.075 Uiso 1 1 calc R . . . .
C85 C 0.2647(7) 0.5099(4) 0.1808(9) 0.079(9) Uani 1 1 d G . . . .
H85 H 0.271872 0.537143 0.173824 0.094 Uiso 1 1 calc R . . . .
C84 C 0.2283(7) 0.4938(6) 0.1602(9) 0.102(14) Uani 1 1 d G . . . .
H84 H 0.211026 0.510304 0.139361 0.123 Uiso 1 1 calc R . . . .
C83 C 0.2176(6) 0.4531(6) 0.1706(8) 0.084(10) Uani 1 1 d G . . . .
H83 H 0.193166 0.442334 0.156828 0.101 Uiso 1 1 calc R . . . .
C82 C 0.2433(6) 0.4284(4) 0.2018(8) 0.067(7) Uani 1 1 d G . . . .
H82 H 0.236153 0.401202 0.208758 0.080 Uiso 1 1 calc R . . . .
C93 C 0.4171(5) 0.3458(6) 0.2031(8) 0.060(6) Uani 1 1 d . . . . .
C98 C 0.4266(6) 0.3289(7) 0.1531(8) 0.081(9) Uani 1 1 d G . . . .
H98 H 0.406347 0.315431 0.133320 0.098 Uiso 1 1 calc R . . . .
C97 C 0.4664(8) 0.3321(8) 0.1328(8) 0.112(14) Uani 1 1 d G U . . .
H97 H 0.472776 0.320832 0.099343 0.135 Uiso 1 1 calc R . . . .
C96 C 0.4967(5) 0.3523(9) 0.1624(11) 0.107(13) Uani 1 1 d G U . . .
H96 H 0.523350 0.354457 0.148767 0.129 Uiso 1 1 calc R . . . .
C95 C 0.4872(5) 0.3692(8) 0.2124(10) 0.088(10) Uani 1 1 d G U . . .
H95 H 0.507495 0.382680 0.232168 0.105 Uiso 1 1 calc R . . . .
C94 C 0.4474(6) 0.3660(7) 0.2327(7) 0.080(10) Uani 1 1 d G . . . .
H94 H 0.441066 0.377279 0.266147 0.096 Uiso 1 1 calc R . . . .
C54 C 0.4002(9) 0.1022(11) 0.4097(14) 0.083(10) Uani 1 1 d D . . . .
H54A H 0.414121 0.119914 0.384503 0.124 Uiso 1 1 calc GR . . . .
H54B H 0.402711 0.074092 0.398018 0.124 Uiso 1 1 calc GR . . . .
H54C H 0.412499 0.105202 0.444665 0.124 Uiso 1 1 calc GR . . . .
C21 C 0.1265(6) 0.3211(4) 0.4997(7) 0.064(7) Uani 1 1 d . . . . .
C26 C 0.1397(6) 0.3113(5) 0.5515(6) 0.066(7) Uani 1 1 d G . . . .
H26 H 0.151693 0.331503 0.573049 0.079 Uiso 1 1 calc R . . . .
C25 C 0.1348(6) 0.2715(6) 0.5712(6) 0.090(11) Uani 1 1 d G . . . .
H25 H 0.143584 0.264998 0.605830 0.108 Uiso 1 1 calc R . . . .
C24 C 0.1168(8) 0.2414(4) 0.5390(9) 0.084(11) Uani 1 1 d G . . . .
H24 H 0.113566 0.214701 0.552139 0.100 Uiso 1 1 calc R . . . .
C23 C 0.1037(8) 0.2511(5) 0.4872(9) 0.100(12) Uani 1 1 d G U . . .
H23 H 0.091657 0.230908 0.465666 0.120 Uiso 1 1 calc R . . . .
C22 C 0.1085(7) 0.2909(5) 0.4675(7) 0.078(9) Uani 1 1 d G . . . .
H22 H 0.099766 0.297414 0.432884 0.094 Uiso 1 1 calc R . . . .
C28 C 0.3611(11) 0.4143(10) 0.709(3) 0.13(2) Uani 1 1 d D U . . .
H28A H 0.386160 0.406192 0.691643 0.201 Uiso 1 1 calc GR . . . .
H28B H 0.365708 0.416429 0.747320 0.201 Uiso 1 1 calc GR . . . .
H28C H 0.352326 0.440594 0.695457 0.201 Uiso 1 1 calc GR . . . .
C29 C 0.2311(4) 0.3766(4) 0.6527(5) 0.038(4) Uani 1 1 d . . . . .
C30 C 0.1933(4) 0.3968(3) 0.6557(6) 0.044(4) Uani 1 1 d G . . . .
H30 H 0.190658 0.423433 0.642213 0.052 Uiso 1 1 calc R . . . .
C31 C 0.1596(4) 0.3773(4) 0.6790(7) 0.058(6) Uani 1 1 d G . . . .
H31 H 0.134383 0.390767 0.681073 0.070 Uiso 1 1 calc R . . . .
C32 C 0.1636(5) 0.3375(4) 0.6992(7) 0.060(6) Uani 1 1 d G . . . .
H32 H 0.141081 0.324388 0.714823 0.072 Uiso 1 1 calc R . . . .
C33 C 0.2014(6) 0.3173(3) 0.6962(7) 0.070(8) Uani 1 1 d G . . . .
H33 H 0.204054 0.290675 0.709713 0.084 Uiso 1 1 calc R . . . .
C34 C 0.2351(4) 0.3369(4) 0.6729(6) 0.057(6) Uani 1 1 d G . . . .
H34 H 0.260330 0.323341 0.670853 0.069 Uiso 1 1 calc R . . . .
C3 C 0.0899(4) 0.3862(4) 0.3089(5) 0.043(4) Uani 1 1 d . . . . .
C8 C 0.0705(5) 0.3484(3) 0.3012(7) 0.057(6) Uani 1 1 d G . . . .
H8 H 0.079113 0.325409 0.320638 0.069 Uiso 1 1 calc R . . . .
C7 C 0.0383(5) 0.3450(3) 0.2645(7) 0.058(6) Uani 1 1 d G . . . .
H7 H 0.025347 0.319704 0.259399 0.070 Uiso 1 1 calc R . . . .
C6 C 0.0255(4) 0.3793(4) 0.2355(6) 0.046(5) Uani 1 1 d G . . . .
H6 H 0.003942 0.377040 0.210974 0.055 Uiso 1 1 calc R . . . .
C5 C 0.0449(5) 0.4171(3) 0.2432(6) 0.050(5) Uani 1 1 d G . . . .
H5 H 0.036304 0.440080 0.223788 0.060 Uiso 1 1 calc R . . . .
C4 C 0.0771(4) 0.4205(3) 0.2799(6) 0.045(5) Uani 1 1 d G . . . .
H4 H 0.090070 0.445786 0.285028 0.054 Uiso 1 1 calc R . . . .
C80 C 0.3783(15) 0.4399(13) 0.1544(19) 0.111(14) Uani 1 1 d D U . . .
H80A H 0.364511 0.465365 0.162208 0.167 Uiso 1 1 calc GR . . A .
H80B H 0.389382 0.440819 0.118542 0.167 Uiso 1 1 calc GR . . A .
H80C H 0.400328 0.435805 0.179748 0.167 Uiso 1 1 calc GR . . A .
Cl2 Cl 0.0227(3) 0.2672(3) 0.3709(4) 0.0798(19) Uani 1 1 d . . . . .
Cl1 Cl 0.500000 0.500000 0.4280(10) 0.145(7) Uani 1 2 d S TU P . .
C79 C 0.3486(18) 0.4053(17) 0.1587(15) 0.14(2) Uani 1 1 d D U . B 1
H79A H 0.357156 0.382823 0.135432 0.174 Uiso 1 1 calc R . . B 1
H79B H 0.321467 0.414376 0.147142 0.174 Uiso 1 1 calc R . . B 1
Cl3 Cl 0.3968(4) 0.5747(7) 0.1501(8) 0.089(5) Uani 0.5 1 d . . . . .

loop_
_atom_site_aniso_label
_atom_site_aniso_U_11
_atom_site_aniso_U_22
_atom_site_aniso_U_33
_atom_site_aniso_U_23
_atom_site_aniso_U_13
_atom_site_aniso_U_12
Au4 0.0368(4) 0.0385(4) 0.0465(4) -0.0031(3) -0.0021(3) 0.0020(3)
Au1 0.0362(4) 0.0414(4) 0.0432(4) -0.0006(3) -0.0007(3) 0.0003(3)
Au3 0.0373(4) 0.0369(4) 0.0467(4) -0.0010(3) -0.0001(3) 0.0004(3)
Au8 0.0377(4) 0.0430(4) 0.0481(4) -0.0044(3) -0.0003(3) 0.0006(3)
Au2 0.0386(4) 0.0483(4) 0.0434(4) -0.0009(3) -0.0017(3) 0.0032(3)
Au9 0.0360(4) 0.0421(4) 0.0447(4) -0.0016(3) -0.0017(3) 0.0001(3)
Au5 0.0363(4) 0.0419(4) 0.0468(4) -0.0045(3) 0.0000(3) -0.0004(3)
Au6 0.0410(4) 0.0423(4) 0.0455(4) -0.0043(3) -0.0021(3) 0.0010(3)
Au10 0.0371(4) 0.0403(4) 0.0452(4) -0.0040(3) 0.0010(3) 0.0005(3)
Au7 0.0364(4) 0.0452(4) 0.0484(4) -0.0066(3) -0.0011(3) -0.0005(3)
S4 0.037(2) 0.038(2) 0.040(2) -0.0052(18) 0.0005(19) 0.0007(17)
S1 0.036(2) 0.037(2) 0.043(2) 0.0008(18) 0.0064(19) 0.0020(18)
S2 0.034(2) 0.043(2) 0.040(2) 0.0034(19) 0.0001(18) 0.0024(18)
S3 0.030(2) 0.046(2) 0.043(2) -0.012(2) 0.0000(18) 0.0009(18)
P8 0.044(3) 0.036(2) 0.053(3) -0.003(2) 0.000(2) -0.002(2)
P7 0.041(3) 0.044(3) 0.053(3) -0.006(2) 0.001(2) -0.002(2)
P3 0.049(3) 0.037(2) 0.042(3) -0.004(2) -0.006(2) 0.006(2)
P4 0.038(2) 0.037(2) 0.059(3) -0.009(2) -0.011(2) 0.0024(19)
P6 0.039(2) 0.043(3) 0.050(3) -0.008(2) -0.001(2) -0.004(2)
P5 0.041(2) 0.040(2) 0.046(3) -0.007(2) -0.001(2) 0.008(2)
P1 0.034(2) 0.044(3) 0.042(3) -0.001(2) -0.0007(19) 0.0065(19)
P2 0.032(2) 0.056(3) 0.050(3) 0.002(2) -0.002(2) 0.002(2)
C67 0.048(12) 0.067(14) 0.040(11) -0.018(10) -0.001(9) -0.001(10)
C72 0.061(14) 0.062(14) 0.049(13) -0.015(11) -0.021(11) 0.001(12)
C71 0.042(13) 0.079(19) 0.10(2) -0.017(17) 0.004(14) -0.011(12)
C70 0.036(11) 0.11(2) 0.062(15) -0.002(16) -0.004(11) -0.004(13)
C69 0.055(13) 0.056(13) 0.061(14) -0.009(12) -0.005(11) 0.025(11)
C68 0.045(12) 0.067(16) 0.10(2) -0.032(15) -0.024(14) 0.006(11)
C61 0.069(15) 0.044(12) 0.073(17) -0.015(12) 0.008(13) -0.019(11)
C66 0.054(13) 0.043(11) 0.065(14) -0.013(11) -0.006(11) 0.011(9)
C65 0.078(17) 0.057(14) 0.090(19) 0.040(14) -0.022(15) -0.004(12)
C64 0.075(16) 0.040(11) 0.060(14) 0.002(10) -0.004(12) -0.015(11)
C63 0.071(17) 0.056(14) 0.10(2) 0.025(15) 0.012(16) -0.020(13)
C62 0.11(2) 0.064(16) 0.058(16) -0.010(13) 0.038(16) -0.024(16)
N2 0.060(11) 0.048(10) 0.047(10) -0.012(8) 0.000(9) 0.021(9)
C2 0.09(3) 0.15(4) 0.12(3) 0.04(3) -0.02(3) -0.01(3)
C73 0.031(9) 0.040(10) 0.057(13) -0.001(9) -0.008(8) -0.002(7)
C74 0.049(12) 0.062(14) 0.074(16) -0.030(13) 0.009(12) -0.013(11)
C75 0.059(15) 0.066(16) 0.079(19) -0.032(15) 0.020(14) 0.003(12)
C76 0.058(14) 0.083(19) 0.055(14) -0.014(14) -0.001(12) 0.008(14)
C77 0.043(11) 0.075(16) 0.056(14) -0.022(12) 0.002(10) 0.006(11)
C78 0.058(13) 0.043(11) 0.042(11) -0.006(9) 0.007(10) -0.004(9)
C27 0.073(12) 0.065(11) 0.073(12) 0.005(10) -0.004(10) 0.009(10)
N3 0.037(8) 0.028(7) 0.058(11) -0.003(7) -0.004(8) 0.007(6)
C1 0.043(14) 0.19(4) 0.054(16) -0.03(2) -0.009(12) 0.013(19)
C55 0.031(9) 0.044(10) 0.069(14) 0.002(10) -0.005(9) -0.003(8)
C60 0.052(12) 0.050(12) 0.048(12) -0.019(10) -0.003(10) -0.004(10)
C59 0.051(12) 0.052(12) 0.064(15) -0.011(11) -0.006(11) -0.012(10)
C58 0.033(10) 0.046(12) 0.11(2) 0.012(13) -0.007(12) -0.013(9)
C57 0.030(10) 0.070(15) 0.088(19) 0.007(14) 0.020(11) 0.002(10)
C56 0.036(10) 0.063(14) 0.073(16) 0.004(12) -0.017(11) -0.005(10)
C41 0.035(9) 0.043(10) 0.070(15) 0.016(10) 0.001(10) 0.009(8)
C42 0.043(10) 0.035(9) 0.061(13) 0.008(9) 0.008(9) 0.008(8)
C43 0.048(12) 0.078(16) 0.041(12) 0.005(11) -0.014(9) -0.001(11)
C44 0.046(12) 0.061(14) 0.084(18) 0.023(14) 0.006(12) 0.021(11)
C45 0.054(12) 0.033(9) 0.058(13) 0.009(9) -0.015(10) 0.003(9)
C46 0.046(11) 0.061(14) 0.052(13) 0.003(11) -0.001(10) -0.002(10)
C53 0.057(13) 0.049(12) 0.057(14) -0.007(10) -0.009(11) -0.001(10)
C15 0.043(11) 0.057(13) 0.071(16) -0.013(12) 0.007(11) 0.007(10)
C20 0.037(11) 0.076(17) 0.076(18) 0.011(14) 0.000(11) 0.019(11)
C19 0.072(19) 0.11(3) 0.069(18) -0.009(18) 0.038(16) 0.017(18)
C18 0.09(2) 0.049(13) 0.075(17) 0.008(12) 0.042(16) 0.041(14)
C17 0.086(19) 0.054(14) 0.069(17) -0.029(13) 0.021(15) 0.001(13)
C16 0.073(16) 0.048(13) 0.076(18) -0.016(13) 0.020(15) -0.005(12)
N1 0.037(9) 0.072(13) 0.046(10) -0.010(9) 0.010(8) 0.001(8)
C99 0.060(12) 0.035(10) 0.042(11) -0.005(8) -0.006(10) 0.003(9)
C104 0.086(13) 0.074(13) 0.081(13) 0.010(11) -0.012(11) 0.005(11)
C103 0.072(16) 0.048(13) 0.074(17) -0.017(12) -0.014(14) -0.017(12)
C102 0.10(2) 0.055(13) 0.040(12) -0.014(10) 0.007(12) -0.027(13)
C101 0.12(2) 0.062(15) 0.032(11) -0.016(10) -0.005(13) 0.007(15)
C100 0.056(13) 0.068(15) 0.057(14) -0.021(12) 0.012(11) -0.016(12)
C87 0.052(13) 0.051(12) 0.067(15) -0.016(11) 0.007(11) 0.008(10)
C92 0.069(14) 0.039(10) 0.040(10) -0.019(8) -0.002(10) -0.018(10)
C91 0.064(14) 0.060(14) 0.050(13) -0.011(11) 0.003(11) 0.006(12)
C90 0.058(14) 0.057(14) 0.085(19) -0.013(14) -0.029(14) -0.017(12)
C89 0.040(14) 0.11(3) 0.18(5) -0.07(3) -0.03(2) -0.003(16)
C88 0.044(13) 0.11(2) 0.13(3) -0.03(2) 0.005(16) 0.019(15)
C35 0.044(10) 0.043(10) 0.045(11) -0.002(9) -0.008(9) -0.002(8)
C36 0.056(12) 0.042(10) 0.040(10) 0.002(9) -0.006(9) 0.001(9)
C37 0.036(10) 0.032(9) 0.074(15) -0.009(9) -0.003(10) -0.004(8)
C38 0.060(13) 0.046(12) 0.050(12) -0.008(10) 0.001(11) 0.006(10)
C39 0.048(11) 0.040(10) 0.060(13) -0.006(10) 0.007(10) 0.002(9)
C40 0.038(10) 0.032(9) 0.081(16) 0.000(10) 0.004(10) -0.013(8)
C47 0.048(12) 0.051(12) 0.059(14) 0.016(11) -0.003(10) -0.006(10)
C48 0.027(9) 0.092(18) 0.055(13) 0.011(13) 0.002(9) -0.004(10)
C49 0.079(18) 0.058(14) 0.065(16) -0.003(13) 0.019(15) -0.018(13)
C50 0.082(13) 0.089(14) 0.085(14) 0.016(11) 0.010(11) -0.026(11)
C51 0.077(13) 0.070(12) 0.100(15) 0.012(11) 0.004(11) -0.004(11)
C52 0.078(18) 0.038(12) 0.10(2) 0.004(14) 0.022(18) 0.015(12)
N4 0.048(10) 0.049(10) 0.053(11) -0.011(9) 0.008(9) 0.001(8)
C9 0.068(14) 0.031(9) 0.042(11) -0.010(8) 0.004(10) 0.011(9)
C10 0.056(14) 0.058(14) 0.078(18) 0.006(13) 0.011(13) -0.018(11)
C11 0.059(15) 0.065(16) 0.081(19) 0.019(15) -0.023(14) -0.013(13)
C12 0.072(18) 0.067(17) 0.11(3) 0.000(17) -0.049(19) -0.009(15)
C13 0.11(2) 0.033(11) 0.09(2) -0.016(12) 0.006(18) -0.009(13)
C14 0.079(18) 0.045(13) 0.09(2) -0.011(13) 0.036(16) 0.007(12)
C81 0.090(19) 0.047(12) 0.040(11) -0.002(10) -0.006(12) 0.020(12)
C86 0.077(17) 0.067(15) 0.045(13) -0.009(11) 0.001(12) -0.019(13)
C85 0.12(3) 0.036(12) 0.08(2) 0.003(13) -0.02(2) -0.002(14)
C84 0.16(4) 0.061(18) 0.08(2) -0.002(17) 0.01(3) 0.02(2)
C83 0.09(2) 0.09(2) 0.069(19) 0.034(17) -0.037(17) 0.017(18)
C82 0.09(2) 0.053(13) 0.053(14) 0.009(11) -0.019(14) 0.017(14)
C93 0.039(11) 0.056(13) 0.086(19) 0.009(13) -0.005(12) 0.003(10)
C98 0.08(2) 0.08(2) 0.08(2) -0.002(17) 0.033(18) 0.000(16)
C97 0.111(18) 0.110(18) 0.116(18) -0.003(13) 0.018(13) 0.013(13)
C96 0.103(17) 0.107(17) 0.112(17) 0.015(13) 0.007(13) 0.011(12)
C95 0.077(13) 0.086(14) 0.100(15) 0.000(12) 0.008(12) 0.002(11)
C94 0.056(15) 0.12(3) 0.066(18) 0.027(18) 0.015(13) -0.001(17)
C54 0.10(2) 0.08(2) 0.071(19) 0.003(16) 0.000(18) 0.042(18)
C21 0.060(14) 0.065(15) 0.066(16) 0.016(13) -0.016(12) -0.003(12)
C26 0.071(16) 0.062(15) 0.066(16) 0.025(13) 0.029(14) 0.023(13)
C25 0.058(16) 0.10(2) 0.11(3) 0.03(2) 0.035(18) 0.014(16)
C24 0.13(3) 0.062(17) 0.055(16) 0.033(14) 0.024(18) 0.027(19)
C23 0.11(2) 0.062(17) 0.13(3) -0.003(19) -0.02(2) -0.033(17)
C22 0.11(2) 0.045(13) 0.08(2) -0.011(13) -0.036(19) -0.016(14)
C28 0.10(3) 0.08(2) 0.23(5) -0.01(3) -0.04(3) 0.05(2)
C29 0.052(11) 0.031(8) 0.030(9) 0.006(7) -0.012(8) -0.001(8)
C30 0.047(11) 0.041(10) 0.043(10) -0.001(8) -0.003(9) 0.003(8)
C31 0.063(14) 0.044(12) 0.068(16) 0.003(11) 0.012(12) -0.018(11)
C32 0.072(16) 0.051(13) 0.057(14) -0.007(11) 0.008(12) -0.026(12)
C33 0.11(2) 0.037(11) 0.065(16) 0.000(11) -0.004(16) -0.012(13)
C34 0.094(19) 0.032(10) 0.046(12) -0.002(9) 0.008(12) 0.011(11)
C3 0.050(11) 0.036(9) 0.043(11) 0.000(8) 0.002(9) -0.011(8)
C8 0.054(12) 0.045(12) 0.073(16) 0.029(12) -0.016(12) -0.005(10)
C7 0.055(13) 0.055(13) 0.065(15) 0.000(12) -0.024(12) -0.006(11)
C6 0.054(12) 0.043(10) 0.041(11) 0.001(9) -0.011(9) 0.007(9)
C5 0.052(12) 0.044(11) 0.056(13) -0.003(10) -0.016(10) 0.011(9)
C4 0.065(13) 0.024(8) 0.046(11) -0.001(8) 0.008(10) 0.009(8)
C80 0.13(2) 0.10(2) 0.10(2) 0.023(19) 0.05(2) 0.009(19)
Cl2 0.073(4) 0.077(4) 0.088(5) -0.001(4) 0.009(4) -0.008(4)
Cl1 0.144(7) 0.145(7) 0.146(7) 0.000 0.000 -0.002(3)
C79 0.14(2) 0.14(2) 0.15(2) 0.005(14) 0.012(14) 0.002(14)
Cl3 0.042(6) 0.129(15) 0.097(12) 0.015(11) -0.003(7) -0.007(8)

loop_
_atom_type_symbol
_atom_type_description
_atom_type_scat_dispersion_real
_atom_type_scat_dispersion_imag
_atom_type_scat_source
C C 0.0052 0.0023 'International Tables Vol C Tables 4.2.6.8 and 6.1.1.4'
H H 0.0000 0.0000 'International Tables Vol C Tables 4.2.6.8 and 6.1.1.4'
Au Au -4.5268 11.1667 'International Tables Vol C Tables 4.2.6.8 and 6.1.1.4'
Cl Cl 0.1856 0.2153 'International Tables Vol C Tables 4.2.6.8 and 6.1.1.4'
N N 0.0094 0.0046 'International Tables Vol C Tables 4.2.6.8 and 6.1.1.4'
P P 0.1331 0.1307 'International Tables Vol C Tables 4.2.6.8 and 6.1.1.4'
S S 0.1567 0.1676 'International Tables Vol C Tables 4.2.6.8 and 6.1.1.4'

loop_
_geom_angle_atom_site_label_1
_geom_angle_atom_site_label_2
_geom_angle_atom_site_label_3
_geom_angle
_geom_angle_site_symmetry_1
_geom_angle_site_symmetry_3
_geom_angle_publ_flag
Au3 Au4 Au5 147.01(4) . . ?
Au3 Au4 Au10 61.57(3) . . ?
Au5 Au4 Au10 93.34(3) . . ?
S2 Au4 Au3 107.88(12) . . ?
S2 Au4 Au5 48.52(12) . . ?
S2 Au4 Au10 92.71(13) . . ?
P4 Au4 Au3 79.03(14) . . ?
P4 Au4 Au5 129.44(14) . . ?
P4 Au4 Au10 100.34(17) . . ?
P4 Au4 S2 166.9(2) . . ?
Au2 Au1 Au8 91.21(3) . . ?
Au2 Au1 Au9 66.18(3) . . ?
Au9 Au1 Au8 70.62(3) . . ?
S4 Au1 Au8 46.23(12) . . ?
S4 Au1 Au2 106.39(12) . . ?
S4 Au1 Au9 46.44(13) . . ?
P1 Au1 Au8 133.55(15) . . ?
P1 Au1 Au2 75.03(14) . . ?
P1 Au1 Au9 135.06(14) . . ?
P1 Au1 S4 178.47(19) . . ?
Au4 Au3 Au10 63.52(3) . . ?
Au2 Au3 Au4 91.57(3) . . ?
Au2 Au3 Au10 72.21(3) . . ?
S1 Au3 Au4 103.63(12) . . ?
S1 Au3 Au2 49.96(12) . . ?
S1 Au3 Au10 44.64(12) . . ?
P3 Au3 Au4 80.83(13) . . ?
P3 Au3 Au2 132.63(15) . . ?
P3 Au3 Au10 138.34(14) . . ?
P3 Au3 S1 175.12(19) . . ?
Au1 Au8 Au10 93.03(3) . . ?
Au7 Au8 Au1 142.75(4) . . ?
Au7 Au8 Au10 61.64(3) . . ?
S4 Au8 Au1 46.37(12) . . ?
S4 Au8 Au10 90.60(13) . . ?
S4 Au8 Au7 103.44(12) . . ?
P8 Au8 Au1 135.34(15) . . ?
P8 Au8 Au10 102.56(15) . . ?
P8 Au8 Au7 79.70(15) . . ?
P8 Au8 S4 166.2(2) . . ?
Au3 Au2 Au1 145.50(4) . . ?
S1 Au2 Au1 102.87(13) . . ?
S1 Au2 Au3 50.20(13) . . ?
P2 Au2 Au1 86.39(16) . . ?
P2 Au2 Au3 125.05(16) . . ?
P2 Au2 S1 165.1(2) . . ?
Au1 Au9 Au5 171.17(3) . . ?
Au1 Au9 Au6 131.07(4) . . ?
Au1 Au9 Au10 95.18(3) . . ?
Au5 Au9 Au6 54.84(3) . . ?
Au10 Au9 Au5 93.33(3) . . ?
Au10 Au9 Au6 68.73(3) . . ?
S4 Au9 Au1 46.98(12) . . ?
S4 Au9 Au5 134.91(12) . . ?
S4 Au9 Au6 86.59(12) . . ?
S4 Au9 Au10 92.84(12) . . ?
S4 Au9 S2 170.52(18) . . ?
S2 Au9 Au1 130.32(12) . . ?
S2 Au9 Au5 45.94(12) . . ?
S2 Au9 Au6 98.03(12) . . ?
S2 Au9 Au10 96.55(13) . . ?
Au4 Au5 Au9 69.57(3) . . ?
Au6 Au5 Au4 95.02(3) . . ?
Au6 Au5 Au9 64.42(3) . . ?
S2 Au5 Au4 47.95(13) . . ?
S2 Au5 Au9 45.45(13) . . ?
S2 Au5 Au6 106.75(13) . . ?
P5 Au5 Au4 132.93(14) . . ?
P5 Au5 Au9 137.24(15) . . ?
P5 Au5 Au6 76.37(15) . . ?
P5 Au5 S2 176.8(2) . . ?
Au5 Au6 Au9 60.74(3) . . ?
Au5 Au6 Au7 143.18(4) . . ?
Au7 Au6 Au9 93.37(3) . . ?
S3 Au6 Au9 89.71(11) . . ?
S3 Au6 Au5 102.70(13) . . ?
S3 Au6 Au7 47.74(14) . . ?
P6 Au6 Au9 104.44(14) . . ?
P6 Au6 Au5 81.64(16) . . ?
P6 Au6 Au7 132.95(16) . . ?
P6 Au6 S3 165.40(18) . . ?
Au3 Au10 Au4 54.92(3) . . ?
Au8 Au10 Au4 137.19(3) . . ?
Au8 Au10 Au3 126.43(3) . . ?
Au9 Au10 Au4 67.44(3) . . ?
Au9 Au10 Au3 94.10(3) . . ?
Au9 Au10 Au8 69.88(3) . . ?
Au9 Au10 Au7 94.73(3) . . ?
Au7 Au10 Au4 130.89(3) . . ?
Au7 Au10 Au3 170.99(3) . . ?
Au7 Au10 Au8 55.73(3) . . ?
S1 Au10 Au4 96.10(13) . . ?
S1 Au10 Au3 45.25(13) . . ?
S1 Au10 Au8 84.26(13) . . ?
S1 Au10 Au9 94.93(13) . . ?
S1 Au10 Au7 131.91(13) . . ?
S3 Au10 Au4 88.45(14) . . ?
S3 Au10 Au3 134.83(14) . . ?
S3 Au10 Au8 98.07(13) . . ?
S3 Au10 Au9 94.50(13) . . ?
S3 Au10 Au7 46.00(14) . . ?
S3 Au10 S1 170.51(18) . . ?
Au8 Au7 Au6 93.78(3) . . ?
Au8 Au7 Au10 62.63(3) . . ?
Au6 Au7 Au10 70.99(3) . . ?
S3 Au7 Au8 103.93(12) . . ?
S3 Au7 Au6 47.60(13) . . ?
S3 Au7 Au10 45.28(12) . . ?
P7 Au7 Au8 79.00(15) . . ?
P7 Au7 Au6 132.85(15) . . ?
P7 Au7 Au10 137.32(15) . . ?
P7 Au7 S3 177.06(19) . . ?
Au8 S4 Au1 87.40(16) . . ?
Au9 S4 Au1 86.58(17) . . ?
Au9 S4 Au8 105.86(19) . . ?
Au2 S1 Au3 79.84(16) . . ?
Au10 S1 Au3 90.11(18) . . ?
Au10 S1 Au2 106.19(19) . . ?
Au4 S2 Au9 102.95(19) . . ?
Au4 S2 Au5 83.53(16) . . ?
Au9 S2 Au5 88.61(18) . . ?
Au6 S3 Au7 84.65(16) . . ?
Au10 S3 Au6 106.26(18) . . ?
Au10 S3 Au7 88.72(18) . . ?
C87 P8 Au8 117.1(7) . . ?
N4 P8 Au8 108.6(7) . . ?
N4 P8 C87 106.9(9) . . ?
N4 P8 C81 105.3(10) . . ?
C81 P8 Au8 113.1(7) . . ?
C81 P8 C87 105.2(9) . . ?
C99 P7 Au7 110.6(6) . . ?
N4 P7 Au7 112.1(7) . . ?
N4 P7 C99 109.2(9) . . ?
N4 P7 C93 103.9(10) . . ?
C93 P7 Au7 114.8(7) . . ?
C93 P7 C99 105.9(9) . . ?
N2 P3 Au3 109.9(7) . . ?
N2 P3 C35 107.3(9) . . ?
N2 P3 C29 107.3(9) . . ?
C35 P3 Au3 112.6(5) . . ?
C35 P3 C29 104.8(7) . . ?
C29 P3 Au3 114.5(5) . . ?
N2 P4 Au4 108.9(8) . . ?
N2 P4 C41 106.0(9) . . ?
N2 P4 C47 108.4(10) . . ?
C41 P4 Au4 110.9(6) . . ?
C47 P4 Au4 117.4(7) . . ?
C47 P4 C41 104.6(7) . . ?
C67 P6 Au6 117.4(6) . . ?
C67 P6 C73 106.0(7) . . ?
C73 P6 Au6 111.5(5) . . ?
N3 P6 Au6 108.7(6) . . ?
N3 P6 C67 108.0(8) . . ?
N3 P6 C73 104.3(8) . . ?
C61 P5 Au5 112.4(6) . . ?
C61 P5 C55 106.8(8) . . ?
N3 P5 Au5 112.4(6) . . ?
N3 P5 C61 105.8(8) . . ?
N3 P5 C55 107.7(8) . . ?
C55 P5 Au5 111.4(5) . . ?
N1 P1 Au1 112.2(8) . . ?
N1 P1 C9 108.9(9) . . ?
N1 P1 C3 105.9(8) . . ?
C9 P1 Au1 111.0(6) . . ?
C9 P1 C3 105.0(8) . . ?
C3 P1 Au1 113.6(6) . . ?
C15 P2 Au2 110.0(6) . . ?
N1 P2 Au2 108.6(7) . . ?
N1 P2 C15 107.6(10) . . ?
N1 P2 C21 108.3(10) . . ?
C21 P2 Au2 117.0(7) . . ?
C21 P2 C15 104.8(9) . . ?
C72 C67 P6 122.9(9) . . ?
C72 C67 C68 120.0 . . ?
C68 C67 P6 117.1(9) . . ?
C67 C72 C71 120.0 . . ?
C70 C71 C72 120.0 . . ?
C71 C70 C69 120.0 . . ?
C70 C69 C68 120.0 . . ?
C69 C68 C67 120.0 . . ?
C66 C61 P5 120.7(9) . . ?
C66 C61 C62 120.0 . . ?
C62 C61 P5 119.0(9) . . ?
C61 C66 C65 120.0 . . ?
C66 C65 C64 120.0 . . ?
C63 C64 C65 120.0 . . ?
C64 C63 C62 120.0 . . ?
C63 C62 C61 120.0 . . ?
P3 N2 P4 120.2(11) . . ?
C27 N2 P3 116.6(17) . . ?
C27 N2 P4 122.5(17) . . ?
C74 C73 P6 120.6(8) . . ?
C74 C73 C78 120.0 . . ?
C78 C73 P6 119.2(8) . . ?
C73 C74 C75 120.0 . . ?
C74 C75 C76 120.0 . . ?
C77 C76 C75 120.0 . . ?
C76 C77 C78 120.0 . . ?
C77 C78 C73 120.0 . . ?
C28 C27 N2 114(3) . . ?
P6 N3 P5 116.9(9) . . ?
C53 N3 P6 121.7(16) . . ?
C53 N3 P5 121.2(16) . . ?
C2 C1 N1 117(3) . . ?
C60 C55 P5 116.8(8) . . ?
C60 C55 C56 120.0 . . ?
C56 C55 P5 123.2(8) . . ?
C55 C60 C59 120.0 . . ?
C58 C59 C60 120.0 . . ?
C59 C58 C57 120.0 . . ?
C58 C57 C56 120.0 . . ?
C57 C56 C55 120.0 . . ?
C42 C41 P4 121.7(8) . . ?
C42 C41 C46 120.0 . . ?
C46 C41 P4 118.2(8) . . ?
C41 C42 C43 120.0 . . ?
C44 C43 C42 120.0 . . ?
C45 C44 C43 120.0 . . ?
C44 C45 C46 120.0 . . ?
C45 C46 C41 120.0 . . ?
N3 C53 C54 118(2) . . ?
C20 C15 P2 121.3(9) . . ?
C20 C15 C16 120.0 . . ?
C16 C15 P2 118.2(9) . . ?
C19 C20 C15 120.0 . . ?
C18 C19 C20 120.0 . . ?
C19 C18 C17 120.0 . . ?
C16 C17 C18 120.0 . . ?
C17 C16 C15 120.0 . . ?
P1 N1 P2 119.2(10) . . ?
C1 N1 P1 125.5(19) . . ?
C1 N1 P2 115.3(18) . . ?
C104 C99 P7 116.8(9) . . ?
C104 C99 C100 120.0 . . ?
C100 C99 P7 123.1(9) . . ?
C103 C104 C99 120.0 . . ?
C102 C103 C104 120.0 . . ?
C103 C102 C101 120.0 . . ?
C100 C101 C102 120.0 . . ?
C101 C100 C99 120.0 . . ?
C92 C87 P8 117.5(9) . . ?
C92 C87 C88 120.0 . . ?
C88 C87 P8 122.3(9) . . ?
C91 C92 C87 120.0 . . ?
C90 C91 C92 120.0 . . ?
C91 C90 C89 120.0 . . ?
C88 C89 C90 120.0 . . ?
C89 C88 C87 120.0 . . ?
C36 C35 P3 122.4(7) . . ?
C36 C35 C40 120.0 . . ?
C40 C35 P3 117.5(7) . . ?
C37 C36 C35 120.0 . . ?
C38 C37 C36 120.0 . . ?
C37 C38 C39 120.0 . . ?
C38 C39 C40 120.0 . . ?
C39 C40 C35 120.0 . . ?
C48 C47 P4 118.1(10) . . ?
C48 C47 C52 120.0 . . ?
C52 C47 P4 121.1(9) . . ?
C49 C48 C47 120.0 . . ?
C48 C49 C50 120.0 . . ?
C51 C50 C49 120.0 . . ?
C52 C51 C50 120.0 . . ?
C51 C52 C47 120.0 . . ?
P7 N4 P8 117.5(12) . . ?
C79 N4 P8 121(3) . . ?
C79 N4 P7 119(3) . . ?
C10 C9 P1 117.3(9) . . ?
C10 C9 C14 120.0 . . ?
C14 C9 P1 122.7(9) . . ?
C11 C10 C9 120.0 . . ?
C12 C11 C10 120.0 . . ?
C11 C12 C13 120.0 . . ?
C14 C13 C12 120.0 . . ?
C13 C14 C9 120.0 . . ?
C86 C81 P8 121.4(10) . . ?
C86 C81 C82 120.0 . . ?
C82 C81 P8 118.6(10) . . ?
C85 C86 C81 120.0 . . ?
C86 C85 C84 120.0 . . ?
C85 C84 C83 120.0 . . ?
C84 C83 C82 120.0 . . ?
C83 C82 C81 120.0 . . ?
C98 C93 P7 123.6(12) . . ?
C98 C93 C94 120.0 . . ?
C94 C93 P7 116.4(12) . . ?
C93 C98 C97 120.0 . . ?
C96 C97 C98 120.0 . . ?
C97 C96 C95 120.0 . . ?
C94 C95 C96 120.0 . . ?
C95 C94 C93 120.0 . . ?
C26 C21 P2 118.6(10) . . ?
C26 C21 C22 120.0 . . ?
C22 C21 P2 121.1(10) . . ?
C25 C26 C21 120.0 . . ?
C26 C25 C24 120.0 . . ?
C23 C24 C25 120.0 . . ?
C24 C23 C22 120.0 . . ?
C23 C22 C21 120.0 . . ?
C30 C29 P3 117.8(8) . . ?
C30 C29 C34 120.0 . . ?
C34 C29 P3 122.2(8) . . ?
C31 C30 C29 120.0 . . ?
C30 C31 C32 120.0 . . ?
C33 C32 C31 120.0 . . ?
C32 C33 C34 120.0 . . ?
C33 C34 C29 120.0 . . ?
C8 C3 P1 117.9(7) . . ?
C8 C3 C4 120.0 . . ?
C4 C3 P1 122.0(7) . . ?
C7 C8 C3 120.0 . . ?
C8 C7 C6 120.0 . . ?
C7 C6 C5 120.0 . . ?
C4 C5 C6 120.0 . . ?
C5 C4 C3 120.0 . . ?
C80 C79 N4 109(3) . . ?

loop_
_geom_bond_atom_site_label_1
_geom_bond_atom_site_label_2
_geom_bond_distance
_geom_bond_site_symmetry_2
_geom_bond_publ_flag
Au4 Au3 3.0464(12) . ?
Au4 Au5 3.0952(12) . ?
Au4 Au10 3.3321(13) . ?
Au4 S2 2.313(5) . ?
Au4 P4 2.268(5) . ?
Au1 Au8 3.2120(12) . ?
Au1 Au2 3.0438(13) . ?
Au1 Au9 3.1777(12) . ?
Au1 S4 2.327(5) . ?
Au1 P1 2.269(5) . ?
Au3 Au2 2.9787(12) . ?
Au3 Au10 3.2736(12) . ?
Au3 S1 2.325(5) . ?
Au3 P3 2.266(6) . ?
Au8 Au10 3.2629(14) . ?
Au8 Au7 3.0363(12) . ?
Au8 S4 2.322(5) . ?
Au8 P8 2.270(6) . ?
Au2 S1 2.317(5) . ?
Au2 P2 2.250(5) . ?
Au9 Au5 3.2466(12) . ?
Au9 Au6 3.3567(12) . ?
Au9 Au10 3.1853(12) . ?
Au9 S4 2.307(5) . ?
Au9 S2 2.314(5) . ?
Au5 Au6 3.0425(13) . ?
Au5 S2 2.334(5) . ?
Au5 P5 2.266(5) . ?
Au6 Au7 3.1295(13) . ?
Au6 S3 2.321(5) . ?
Au6 P6 2.260(6) . ?
Au10 Au7 3.2330(13) . ?
Au10 S1 2.300(5) . ?
Au10 S3 2.298(5) . ?
Au7 S3 2.326(5) . ?
Au7 P7 2.263(6) . ?
P8 C87 1.814(13) . ?
P8 N4 1.715(19) . ?
P8 C81 1.796(13) . ?
P7 C99 1.806(12) . ?
P7 N4 1.68(2) . ?
P7 C93 1.783(15) . ?
P3 N2 1.67(2) . ?
P3 C35 1.788(10) . ?
P3 C29 1.815(12) . ?
P4 N2 1.709(18) . ?
P4 C41 1.809(11) . ?
P4 C47 1.770(13) . ?
P6 C67 1.804(12) . ?
P6 C73 1.833(12) . ?
P6 N3 1.678(18) . ?
P5 C61 1.797(12) . ?
P5 N3 1.715(19) . ?
P5 C55 1.829(11) . ?
P1 N1 1.677(19) . ?
P1 C9 1.803(12) . ?
P1 C3 1.826(11) . ?
P2 C15 1.809(13) . ?
P2 N1 1.68(2) . ?
P2 C21 1.799(14) . ?
C67 C72 1.3900 . ?
C67 C68 1.3900 . ?
C72 C71 1.3900 . ?
C71 C70 1.3900 . ?
C70 C69 1.3900 . ?
C69 C68 1.3900 . ?
C61 C66 1.3900 . ?
C61 C62 1.3900 . ?
C66 C65 1.3900 . ?
C65 C64 1.3900 . ?
C64 C63 1.3900 . ?
C63 C62 1.3900 . ?
N2 C27 1.52(2) . ?
C2 C1 1.48(3) . ?
C73 C74 1.3900 . ?
C73 C78 1.3900 . ?
C74 C75 1.3900 . ?
C75 C76 1.3900 . ?
C76 C77 1.3900 . ?
C77 C78 1.3900 . ?
C27 C28 1.47(3) . ?
N3 C53 1.50(2) . ?
C1 N1 1.49(2) . ?
C55 C60 1.3900 . ?
C55 C56 1.3900 . ?
C60 C59 1.3900 . ?
C59 C58 1.3900 . ?
C58 C57 1.3900 . ?
C57 C56 1.3900 . ?
C41 C42 1.3900 . ?
C41 C46 1.3900 . ?
C42 C43 1.3900 . ?
C43 C44 1.3900 . ?
C44 C45 1.3900 . ?
C45 C46 1.3900 . ?
C53 C54 1.51(2) . ?
C15 C20 1.3900 . ?
C15 C16 1.3900 . ?
C20 C19 1.3900 . ?
C19 C18 1.3900 . ?
C18 C17 1.3900 . ?
C17 C16 1.3900 . ?
C99 C104 1.3900 . ?
C99 C100 1.3900 . ?
C104 C103 1.3900 . ?
C103 C102 1.3900 . ?
C102 C101 1.3900 . ?
C101 C100 1.3900 . ?
C87 C92 1.3900 . ?
C87 C88 1.3900 . ?
C92 C91 1.3900 . ?
C91 C90 1.3900 . ?
C90 C89 1.3900 . ?
C89 C88 1.3900 . ?
C35 C36 1.3900 . ?
C35 C40 1.3900 . ?
C36 C37 1.3900 . ?
C37 C38 1.3900 . ?
C38 C39 1.3900 . ?
C39 C40 1.3900 . ?
C47 C48 1.3900 . ?
C47 C52 1.3900 . ?
C48 C49 1.3900 . ?
C49 C50 1.3900 . ?
C50 C51 1.3900 . ?
C51 C52 1.3900 . ?
N4 C79 1.53(3) . ?
C9 C10 1.3900 . ?
C9 C14 1.3900 . ?
C10 C11 1.3900 . ?
C11 C12 1.3900 . ?
C12 C13 1.3900 . ?
C13 C14 1.3900 . ?
C81 C86 1.3900 . ?
C81 C82 1.3900 . ?
C86 C85 1.3900 . ?
C85 C84 1.3900 . ?
C84 C83 1.3900 . ?
C83 C82 1.3900 . ?
C93 C98 1.3900 . ?
C93 C94 1.3900 . ?
C98 C97 1.3900 . ?
C97 C96 1.3900 . ?
C96 C95 1.3900 . ?
C95 C94 1.3900 . ?
C21 C26 1.3900 . ?
C21 C22 1.3900 . ?
C26 C25 1.3900 . ?
C25 C24 1.3900 . ?
C24 C23 1.3900 . ?
C23 C22 1.3900 . ?
C29 C30 1.3900 . ?
C29 C34 1.3900 . ?
C30 C31 1.3900 . ?
C31 C32 1.3900 . ?
C32 C33 1.3900 . ?
C33 C34 1.3900 . ?
C3 C8 1.3900 . ?
C3 C4 1.3900 . ?
C8 C7 1.3900 . ?
C7 C6 1.3900 . ?
C6 C5 1.3900 . ?
C5 C4 1.3900 . ?
C80 C79 1.48(3) . ?

loop_
_geom_torsion_atom_site_label_1
_geom_torsion_atom_site_label_2
_geom_torsion_atom_site_label_3
_geom_torsion_atom_site_label_4
_geom_torsion
_geom_torsion_site_symmetry_1
_geom_torsion_site_symmetry_2
_geom_torsion_site_symmetry_3
_geom_torsion_site_symmetry_4
_geom_torsion_publ_flag
Au4 P4 N2 P3 -31.9(16) . . . . ?
Au4 P4 N2 C27 138(2) . . . . ?
Au4 P4 C41 C42 156.5(8) . . . . ?
Au4 P4 C41 C46 -28.0(10) . . . . ?
Au4 P4 C47 C48 -64.8(12) . . . . ?
Au4 P4 C47 C52 104.7(11) . . . . ?
Au1 P1 N1 P2 45.4(15) . . . . ?
Au1 P1 N1 C1 -131(2) . . . . ?
Au1 P1 C9 C10 29.9(11) . . . . ?
Au1 P1 C9 C14 -150.9(10) . . . . ?
Au1 P1 C3 C8 59.5(9) . . . . ?
Au1 P1 C3 C4 -122.7(9) . . . . ?
Au3 P3 N2 P4 -22.2(17) . . . . ?
Au3 P3 N2 C27 167.3(17) . . . . ?
Au3 P3 C35 C36 159.5(7) . . . . ?
Au3 P3 C35 C40 -24.0(9) . . . . ?
Au3 P3 C29 C30 -75.3(9) . . . . ?
Au3 P3 C29 C34 103.7(8) . . . . ?
Au8 P8 C87 C92 -59.7(13) . . . . ?
Au8 P8 C87 C88 115.0(11) . . . . ?
Au8 P8 N4 P7 -31.7(14) . . . . ?
Au8 P8 N4 C79 129(2) . . . . ?
Au8 P8 C81 C86 154.6(10) . . . . ?
Au8 P8 C81 C82 -26.0(12) . . . . ?
Au2 P2 C15 C20 -160.2(10) . . . . ?
Au2 P2 C15 C16 27.7(11) . . . . ?
Au2 P2 N1 P1 7.2(16) . . . . ?
Au2 P2 N1 C1 -176(2) . . . . ?
Au2 P2 C21 C26 71.9(13) . . . . ?
Au2 P2 C21 C22 -102.2(11) . . . . ?
Au5 P5 C61 C66 -144.8(9) . . . . ?
Au5 P5 C61 C62 41.1(11) . . . . ?
Au5 P5 N3 P6 30.6(12) . . . . ?
Au5 P5 N3 C53 -145.3(14) . . . . ?
Au5 P5 C55 C60 54.3(10) . . . . ?
Au5 P5 C55 C56 -124.7(9) . . . . ?
Au6 P6 C67 C72 -125.3(9) . . . . ?
Au6 P6 C67 C68 56.9(10) . . . . ?
Au6 P6 C73 C74 -156.6(8) . . . . ?
Au6 P6 C73 C78 28.4(11) . . . . ?
Au6 P6 N3 P5 25.8(12) . . . . ?
Au6 P6 N3 C53 -158.3(14) . . . . ?
Au7 P7 C99 C104 -59.8(10) . . . . ?
Au7 P7 C99 C100 124.4(10) . . . . ?
Au7 P7 N4 P8 -23.8(15) . . . . ?
Au7 P7 N4 C79 175(2) . . . . ?
Au7 P7 C93 C98 139.8(12) . . . . ?
Au7 P7 C93 C94 -41.5(13) . . . . ?
P8 C87 C92 C91 174.9(14) . . . . ?
P8 C87 C88 C89 -174.6(15) . . . . ?
P8 N4 C79 C80 90(4) . . . . ?
P8 C81 C86 C85 179.4(15) . . . . ?
P8 C81 C82 C83 -179.4(14) . . . . ?
P7 C99 C104 C103 -175.9(13) . . . . ?
P7 C99 C100 C101 175.7(14) . . . . ?
P7 N4 C79 C80 -110(4) . . . . ?
P7 C93 C98 C97 178.7(17) . . . . ?
P7 C93 C94 C95 -178.8(16) . . . . ?
P3 N2 C27 C28 -101(3) . . . . ?
P3 C35 C36 C37 176.4(12) . . . . ?
P3 C35 C40 C39 -176.5(11) . . . . ?
P3 C29 C30 C31 179.1(11) . . . . ?
P3 C29 C34 C33 -179.0(11) . . . . ?
P4 N2 C27 C28 89(3) . . . . ?
P4 C41 C42 C43 175.5(13) . . . . ?
P4 C41 C46 C45 -175.7(13) . . . . ?
P4 C47 C48 C49 169.6(14) . . . . ?
P4 C47 C52 C51 -169.3(15) . . . . ?
P6 C67 C72 C71 -177.7(13) . . . . ?
P6 C67 C68 C69 177.8(12) . . . . ?
P6 C73 C74 C75 -174.9(13) . . . . ?
P6 C73 C78 C77 175.0(13) . . . . ?
P6 N3 C53 C54 102(3) . . . . ?
P5 C61 C66 C65 -174.0(13) . . . . ?
P5 C61 C62 C63 174.1(13) . . . . ?
P5 N3 C53 C54 -82(3) . . . . ?
P5 C55 C60 C59 -179.0(12) . . . . ?
P5 C55 C56 C57 178.9(13) . . . . ?
P1 C9 C10 C11 179.2(13) . . . . ?
P1 C9 C14 C13 -179.2(14) . . . . ?
P1 C3 C8 C7 177.9(12) . . . . ?
P1 C3 C4 C5 -177.8(12) . . . . ?
P2 C15 C20 C19 -172.0(15) . . . . ?
P2 C15 C16 C17 172.2(15) . . . . ?
P2 C21 C26 C25 -174.2(16) . . . . ?
P2 C21 C22 C23 174.0(16) . . . . ?
C67 P6 C73 C74 -27.8(12) . . . . ?
C67 P6 C73 C78 157.3(10) . . . . ?
C67 P6 N3 P5 -102.6(11) . . . . ?
C67 P6 N3 C53 73.3(17) . . . . ?
C67 C72 C71 C70 0.0 . . . . ?
C72 C67 C68 C69 0.0 . . . . ?
C72 C71 C70 C69 0.0 . . . . ?
C71 C70 C69 C68 0.0 . . . . ?
C70 C69 C68 C67 0.0 . . . . ?
C68 C67 C72 C71 0.0 . . . . ?
C61 P5 N3 P6 153.6(10) . . . . ?
C61 P5 N3 C53 -22.3(18) . . . . ?
C61 P5 C55 C60 -68.9(11) . . . . ?
C61 P5 C55 C56 112.2(11) . . . . ?
C61 C66 C65 C64 0.0 . . . . ?
C66 C61 C62 C63 0.0 . . . . ?
C66 C65 C64 C63 0.0 . . . . ?
C65 C64 C63 C62 0.0 . . . . ?
C64 C63 C62 C61 0.0 . . . . ?
C62 C61 C66 C65 0.0 . . . . ?
N2 P3 C35 C36 -79.4(12) . . . . ?
N2 P3 C35 C40 97.0(11) . . . . ?
N2 P3 C29 C30 162.4(10) . . . . ?
N2 P3 C29 C34 -18.6(12) . . . . ?
N2 P4 C41 C42 -85.5(13) . . . . ?
N2 P4 C41 C46 90.1(12) . . . . ?
N2 P4 C47 C48 171.3(12) . . . . ?
N2 P4 C47 C52 -19.2(14) . . . . ?
C2 C1 N1 P1 -70(4) . . . . ?
C2 C1 N1 P2 113(3) . . . . ?
C73 P6 C67 C72 109.3(11) . . . . ?
C73 P6 C67 C68 -68.4(11) . . . . ?
C73 P6 N3 P5 144.9(10) . . . . ?
C73 P6 N3 C53 -39.2(17) . . . . ?
C73 C74 C75 C76 0.0 . . . . ?
C74 C73 C78 C77 0.0 . . . . ?
C74 C75 C76 C77 0.0 . . . . ?
C75 C76 C77 C78 0.0 . . . . ?
C76 C77 C78 C73 0.0 . . . . ?
C78 C73 C74 C75 0.0 . . . . ?
N3 P6 C67 C72 -2.0(13) . . . . ?
N3 P6 C67 C68 -179.8(9) . . . . ?
N3 P6 C73 C74 86.2(11) . . . . ?
N3 P6 C73 C78 -88.8(12) . . . . ?
N3 P5 C61 C66 92.2(12) . . . . ?
N3 P5 C61 C62 -81.9(11) . . . . ?
N3 P5 C55 C60 177.9(9) . . . . ?
N3 P5 C55 C56 -1.1(12) . . . . ?
C55 P5 C61 C66 -22.3(13) . . . . ?
C55 P5 C61 C62 163.6(10) . . . . ?
C55 P5 N3 P6 -92.5(11) . . . . ?
C55 P5 N3 C53 91.6(17) . . . . ?
C55 C60 C59 C58 0.0 . . . . ?
C60 C55 C56 C57 0.0 . . . . ?
C60 C59 C58 C57 0.0 . . . . ?
C59 C58 C57 C56 0.0 . . . . ?
C58 C57 C56 C55 0.0 . . . . ?
C56 C55 C60 C59 0.0 . . . . ?
C41 P4 N2 P3 -151.3(13) . . . . ?
C41 P4 N2 C27 19(2) . . . . ?
C41 P4 C47 C48 58.6(13) . . . . ?
C41 P4 C47 C52 -131.9(11) . . . . ?
C41 C42 C43 C44 0.0 . . . . ?
C42 C41 C46 C45 0.0 . . . . ?
C42 C43 C44 C45 0.0 . . . . ?
C43 C44 C45 C46 0.0 . . . . ?
C44 C45 C46 C41 0.0 . . . . ?
C46 C41 C42 C43 0.0 . . . . ?
C15 P2 N1 P1 126.3(13) . . . . ?
C15 P2 N1 C1 -57(2) . . . . ?
C15 P2 C21 C26 -50.3(14) . . . . ?
C15 P2 C21 C22 135.6(12) . . . . ?
C15 C20 C19 C18 0.0 . . . . ?
C20 C15 C16 C17 0.0 . . . . ?
C20 C19 C18 C17 0.0 . . . . ?
C19 C18 C17 C16 0.0 . . . . ?
C18 C17 C16 C15 0.0 . . . . ?
C16 C15 C20 C19 0.0 . . . . ?
N1 P1 C9 C10 153.8(11) . . . . ?
N1 P1 C9 C14 -27.0(14) . . . . ?
N1 P1 C3 C8 -64.0(12) . . . . ?
N1 P1 C3 C4 113.8(12) . . . . ?
N1 P2 C15 C20 81.6(14) . . . . ?
N1 P2 C15 C16 -90.5(12) . . . . ?
N1 P2 C21 C26 -164.9(12) . . . . ?
N1 P2 C21 C22 21.0(14) . . . . ?
C99 P7 N4 P8 99.0(13) . . . . ?
C99 P7 N4 C79 -62(3) . . . . ?
C99 P7 C93 C98 17.5(15) . . . . ?
C99 P7 C93 C94 -163.8(11) . . . . ?
C99 C104 C103 C102 0.0 . . . . ?
C104 C99 C100 C101 0.0 . . . . ?
C104 C103 C102 C101 0.0 . . . . ?
C103 C102 C101 C100 0.0 . . . . ?
C102 C101 C100 C99 0.0 . . . . ?
C100 C99 C104 C103 0.0 . . . . ?
C87 P8 N4 P7 95.5(14) . . . . ?
C87 P8 N4 C79 -104(3) . . . . ?
C87 P8 C81 C86 25.7(14) . . . . ?
C87 P8 C81 C82 -154.9(11) . . . . ?
C87 C92 C91 C90 0.0 . . . . ?
C92 C87 C88 C89 0.0 . . . . ?
C92 C91 C90 C89 0.0 . . . . ?
C91 C90 C89 C88 0.0 . . . . ?
C90 C89 C88 C87 0.0 . . . . ?
C88 C87 C92 C91 0.0 . . . . ?
C35 P3 N2 P4 -145.0(13) . . . . ?
C35 P3 N2 C27 45(2) . . . . ?
C35 P3 C29 C30 48.5(10) . . . . ?
C35 P3 C29 C34 -132.4(9) . . . . ?
C35 C36 C37 C38 0.0 . . . . ?
C36 C35 C40 C39 0.0 . . . . ?
C36 C37 C38 C39 0.0 . . . . ?
C37 C38 C39 C40 0.0 . . . . ?
C38 C39 C40 C35 0.0 . . . . ?
C40 C35 C36 C37 0.0 . . . . ?
C47 P4 N2 P3 96.9(15) . . . . ?
C47 P4 N2 C27 -93(2) . . . . ?
C47 P4 C41 C42 29.0(13) . . . . ?
C47 P4 C41 C46 -155.5(10) . . . . ?
C47 C48 C49 C50 0.0 . . . . ?
C48 C47 C52 C51 0.0 . . . . ?
C48 C49 C50 C51 0.0 . . . . ?
C49 C50 C51 C52 0.0 . . . . ?
C50 C51 C52 C47 0.0 . . . . ?
C52 C47 C48 C49 0.0 . . . . ?
N4 P8 C87 C92 178.3(13) . . . . ?
N4 P8 C87 C88 -6.9(15) . . . . ?
N4 P8 C81 C86 -87.0(13) . . . . ?
N4 P8 C81 C82 92.4(12) . . . . ?
N4 P7 C99 C104 176.4(11) . . . . ?
N4 P7 C99 C100 0.6(15) . . . . ?
N4 P7 C93 C98 -97.5(15) . . . . ?
N4 P7 C93 C94 81.3(14) . . . . ?
C9 P1 N1 P2 -77.8(15) . . . . ?
C9 P1 N1 C1 106(3) . . . . ?
C9 P1 C3 C8 -179.1(9) . . . . ?
C9 P1 C3 C4 -1.3(12) . . . . ?
C9 C10 C11 C12 0.0 . . . . ?
C10 C9 C14 C13 0.0 . . . . ?
C10 C11 C12 C13 0.0 . . . . ?
C11 C12 C13 C14 0.0 . . . . ?
C12 C13 C14 C9 0.0 . . . . ?
C14 C9 C10 C11 0.0 . . . . ?
C81 P8 C87 C92 66.7(14) . . . . ?
C81 P8 C87 C88 -118.5(13) . . . . ?
C81 P8 N4 P7 -153.0(12) . . . . ?
C81 P8 N4 C79 8(3) . . . . ?
C81 C86 C85 C84 0.0 . . . . ?
C86 C81 C82 C83 0.0 . . . . ?
C86 C85 C84 C83 0.0 . . . . ?
C85 C84 C83 C82 0.0 . . . . ?
C84 C83 C82 C81 0.0 . . . . ?
C82 C81 C86 C85 0.0 . . . . ?
C93 P7 C99 C104 65.1(12) . . . . ?
C93 P7 C99 C100 -110.7(13) . . . . ?
C93 P7 N4 P8 -148.4(12) . . . . ?
C93 P7 N4 C79 50(3) . . . . ?
C93 C98 C97 C96 0.0 . . . . ?
C98 C93 C94 C95 0.0 . . . . ?
C98 C97 C96 C95 0.0 . . . . ?
C97 C96 C95 C94 0.0 . . . . ?
C96 C95 C94 C93 0.0 . . . . ?
C94 C93 C98 C97 0.0 . . . . ?
C21 P2 C15 C20 -33.5(14) . . . . ?
C21 P2 C15 C16 154.3(11) . . . . ?
C21 P2 N1 P1 -120.9(14) . . . . ?
C21 P2 N1 C1 56(2) . . . . ?
C21 C26 C25 C24 0.0 . . . . ?
C26 C21 C22 C23 0.0 . . . . ?
C26 C25 C24 C23 0.0 . . . . ?
C25 C24 C23 C22 0.0 . . . . ?
C24 C23 C22 C21 0.0 . . . . ?
C22 C21 C26 C25 0.0 . . . . ?
C29 P3 N2 P4 102.8(14) . . . . ?
C29 P3 N2 C27 -68(2) . . . . ?
C29 P3 C35 C36 34.5(10) . . . . ?
C29 P3 C35 C40 -149.1(8) . . . . ?
C29 C30 C31 C32 0.0 . . . . ?
C30 C29 C34 C33 0.0 . . . . ?
C30 C31 C32 C33 0.0 . . . . ?
C31 C32 C33 C34 0.0 . . . . ?
C32 C33 C34 C29 0.0 . . . . ?
C34 C29 C30 C31 0.0 . . . . ?
C3 P1 N1 P2 169.7(12) . . . . ?
C3 P1 N1 C1 -7(3) . . . . ?
C3 P1 C9 C10 -93.2(11) . . . . ?
C3 P1 C9 C14 86.0(12) . . . . ?
C3 C8 C7 C6 0.0 . . . . ?
C8 C3 C4 C5 0.0 . . . . ?
C8 C7 C6 C5 0.0 . . . . ?
C7 C6 C5 C4 0.0 . . . . ?
C6 C5 C4 C3 0.0 . . . . ?
C4 C3 C8 C7 0.0 . . . . ?

loop_
_twin_individual_id
_twin_individual_mass_fraction_refined
1 0.461(9)
2 0.539(9)
